data_4322841
loop_
_publ_author_name
'Emiko Arai'
'Hideki Fujiwara'
'Hayao Kobayashi'
'Akiko Kobayashi'
'Kazuo Takimiya'
'Tetsuo Otsubo'
'Fumio Ogura'

_publ_contact_author
;
Prof. Hayao Kobayashi
Institute for Molecular Science
Myodaiji, Okazaki 444-8585 Japan
;
_publ_contact_author_email hayao@ims.ac.jp
_publ_contact_author_fax 81-564-54-2254
_publ_contact_author_phone 81-564-55-7410
_publ_section_title
;
 Novel Stable Metallic Salts Based on a Donor Molecule Containing
 peri-Ditellurium Bridges, TMTTeN
;
_journal_name_full 'Inorganic Chemistry'
_journal_page_first 2850
_journal_page_last 2851
_journal_paper_doi 10.1021/ic9802247
_journal_volume 37
_journal_year 1998
_chemical_formula_sum 'C3.75 H3 Ag0.12 N0.25 Te'
_chemical_formula_weight 192.11
_space_group_IT_number 138
_symmetry_cell_setting tetragonal
_symmetry_Int_Tables_number 138
_symmetry_space_group_name_Hall '-P 4ac 2ac'
_symmetry_space_group_name_H-M 'P 42/n c m :2'
_audit_creation_date 'Thu Mar 19 13:02:14 1998'
_audit_creation_method 'from TEXRAY.INF file'
_cell_angle_alpha 90
_cell_angle_beta 90
_cell_angle_gamma 90
_cell_formula_units_Z 16
_cell_length_a 18.2911(9)
_cell_length_b 18.2911
_cell_length_c 5.352(1)
_cell_measurement_reflns_used 25
_cell_measurement_temperature 296.2
_cell_measurement_theta_max 14.7
_cell_measurement_theta_min 13.0
_cell_volume 1790.6(3)
_computing_cell_refinement 'Rigaku/AFC Diffractometer Control'
_computing_data_collection 'Rigaku/AFC Diffractometer Control'
_computing_data_reduction teXsan
_computing_publication_material teXsan
_computing_structure_refinement teXsan
_computing_structure_solution SHELXS86
_diffrn_ambient_temperature 296.2
_diffrn_measurement_device 'Rigaku AFC7R'
_diffrn_measurement_method \w-2\q
_diffrn_orient_matrix_UB_11 -0.01128
_diffrn_orient_matrix_UB_12 0.05283
_diffrn_orient_matrix_UB_13 -0.02867
_diffrn_orient_matrix_UB_21 0.05320
_diffrn_orient_matrix_UB_22 0.01198
_diffrn_orient_matrix_UB_23 0.01336
_diffrn_orient_matrix_UB_31 0.00561
_diffrn_orient_matrix_UB_32 -0.00736
_diffrn_orient_matrix_UB_33 -0.18416
_diffrn_radiation_detector 'scintillation counter'
_diffrn_radiation_monochromator graphite
_diffrn_radiation_source 'Rigaku rotating anode'
_diffrn_radiation_type 'Mo K\a'
_diffrn_radiation_wavelength 0.7107
_diffrn_reflns_av_R_equivalents 0.00
_diffrn_reflns_av_sigmaI/netI 0.046
_diffrn_reflns_limit_h_max 25
_diffrn_reflns_limit_h_min 0
_diffrn_reflns_limit_k_max 18
_diffrn_reflns_limit_k_min 0
_diffrn_reflns_limit_l_max 0
_diffrn_reflns_limit_l_min -7
_diffrn_reflns_number 1582
_diffrn_reflns_reduction_process 'Lp corrections applied'
_diffrn_reflns_theta_max 30.00
_diffrn_reflns_theta_min 2.23
_diffrn_standards_decay_% 0.30
_diffrn_standards_interval_count 150
_diffrn_standards_number 3
_exptl_absorpt_coefficient_mu 6.953
_exptl_absorpt_correction_T_max 1.000
_exptl_absorpt_correction_T_min 0.938
_exptl_absorpt_correction_type '\y scans(North,Phillips & Mathews,1968)'
_exptl_crystal_colour black
_exptl_crystal_density_diffrn 2.850
_exptl_crystal_density_meas ?
_exptl_crystal_description stick
_exptl_crystal_F_000 1358.24
_exptl_crystal_size_max 0.400
_exptl_crystal_size_mid 0.030
_exptl_crystal_size_min 0.030
_refine_diff_density_max 0.97
_refine_diff_density_min -1.22
_refine_ls_extinction_method none
_refine_ls_goodness_of_fit_obs 4.335
_refine_ls_hydrogen_treatment noref
_refine_ls_matrix_type full
_refine_ls_number_constraints 8
_refine_ls_number_parameters 55
_refine_ls_number_reflns 927
_refine_ls_number_restraints 0
_refine_ls_R_factor_obs 0.0346
_refine_ls_shift/esd_max 0.2270
_refine_ls_shift/esd_mean 0.0360
_refine_ls_structure_factor_coef F
_refine_ls_weighting_details 'w = 1/[\s^2^(Fo) + 0.00000|Fo|^2^]'
_refine_ls_weighting_scheme calc
_refine_ls_wR_factor_obs 0.0338
_reflns_number_observed 927
_reflns_number_total 1582
_reflns_observed_criterion >3.0sigma(I)
_cod_data_source_file ic9802247_1.cif
_cod_data_source_block TMTTeN-Ag(CN)2
_cod_depositor_comments
;
The following automatic conversions were performed:

'_exptl_crystal_density_meas' value 'not measured' was changed to '?'
- the value is perceived as not measured.

Automatic conversion script
Id: cif_fix_values 3008 2015-01-20 13:52:24Z robertas 

The following automatic conversions were performed:

'_refine_ls_weighting_scheme' value 'w = 1/[\s^2^(Fo) +
0.00000|Fo|^2^]' was changed to 'calc'. New tag
'_refine_ls_weighting_details' was created. The value of the new tag
was set to 'w = 1/[\s^2^(Fo) + 0.00000|Fo|^2^]'.

Automatic conversion script
Id: cif_fix_values 3143 2015-03-26 13:38:13Z robertas 
;
_cod_original_cell_volume 1790.5(4)
_cod_original_sg_symbol_H-M 'P 42/n c m '
_cod_original_formula_sum 'C3.75 H3 Ag0.12 N0.25 Te '
_cod_database_code 4322841

loop_
_symmetry_equiv_pos_as_xyz
'   +x,   +y,   +z'
'1/2-x,   +y,1/2+z'
'   +x,1/2-y,1/2+z'
'1/2-x,1/2-y,   +z'
'   +y,   +x,   +z'
'1/2+y,   -x,1/2-z'
'   -y,1/2+x,1/2-z'
'1/2+y,1/2+x,   -z'
'   -x,   -y,   -z'
'1/2+x,   -y,1/2-z'
'   -x,1/2+y,1/2-z'
'1/2+x,1/2+y,   -z'
'   -y,   -x,   -z'
'1/2-y,   +x,1/2+z'
'   +y,1/2-x,1/2+z'
'1/2-y,1/2-x,   +z'

loop_
_atom_site_aniso_label
_atom_site_aniso_U_11
_atom_site_aniso_U_22
_atom_site_aniso_U_33
_atom_site_aniso_U_12
_atom_site_aniso_U_13
_atom_site_aniso_U_23
Te(1) 0.0299(3) 0.0372(3) 0.0392(3) -0.0128(2) -0.0012(3) -0.0035(4)
C(1) 0.064(6) 0.044(5) 0.036(5) -0.017(5) -0.008(5) 0.010(5)
C(2) 0.032(4) 0.033(4) 0.045(5) -0.010(3) -0.007(5) 0.004(5)
C(3) 0.037(4) 0.022(4) 0.039(5) -0.010(3) 0.015(4) 0.000(4)
C(4) 0.024(3) 0.0236 0.022(5) -0.007(4) 0.0015 -0.001(4)

loop_
_atom_site_label
_atom_site_fract_x
_atom_site_fract_y
_atom_site_fract_z
_atom_site_U_iso_or_equiv
_atom_site_thermal_displace_type
_atom_site_calc_flag
_atom_site_calc_attached_atom
_atom_site_occupancy
_atom_site_refinement_flags
Te1 0.16800(3) 0.60241(3) 0.1918(1) 0.0354(1) Uani d . 1.00 .
Ag1 0.2500 0.7500 -0.123(4) 0.007(4) Uiso d . 0.0180(9) S
Ag2 0.2500 0.7500 0.0000 0.075(6) Uiso d . 0.0260(9) S
Ag3 0.2500 0.7500 0.2500 0.052(7) Uiso d . 0.0169(8) S
Ag4 0.2500 0.2500 1.006(7) 0.11(1) Uiso d . 0.02 S
Ag5 0.2500 0.2500 1.129(8) 0.10(1) Uiso d . 0.02 S
Ag6 0.2500 0.2500 1.347(9) 0.11(1) Uiso d . 0.02 S
C1 0.1554(5) 0.4577(4) 0.506(2) 0.048(3) Uani d . 1.00 .
C2 0.0902(4) 0.4637(4) 0.332(2) 0.037(2) Uani d . 1.00 .
C3 0.0836(4) 0.5202(4) 0.164(1) 0.033(2) Uani d . 1.00 .
C4 0.0264(3) 0.5264 0.0000 0.023(1) Uani d . 0.50 S
H1 0.1552 0.4141 0.6143 0.0494 Uiso calc . 1.00 .
H2 0.2029 0.4528 0.4145 0.0494 Uiso calc . 1.00 .
H3 0.1621 0.4986 0.6143 0.0494 Uiso calc . 1.00 .

loop_
_atom_type_symbol
_atom_type_oxidation_number
_atom_type_number_in_cell
_atom_type_scat_dispersion_real
_atom_type_scat_dispersion_imag
_atom_type_scat_source
Te 0 16 -0.531 1.675
;International Tables for Crystallography
(1992, Vol. C, Tables 4.2.6.8 and 6.1.1.1)
;
Ag 0 1 -0.897 1.101
;International Tables for Crystallography
(1992, Vol. C, Tables 4.2.6.8 and 6.1.1.1)
;
C 0 60 0.003 0.002
;International Tables for Crystallography
(1992, Vol. C, Tables 4.2.6.8 and 6.1.1.1)
;
H 0 48 0.000 0.000
;International Tables for Crystallography
(1992, Vol. C, Table 6.1.1.2)
;
N 0 4 0.006 0.003
;International Tables for Crystallography
(1992, Vol. C, Tables 4.2.6.8 and 6.1.1.1)
;

loop_
_geom_angle_atom_site_label_1
_geom_angle_atom_site_label_2
_geom_angle_atom_site_label_3
_geom_angle
_geom_angle_site_symmetry_1
_geom_angle_site_symmetry_2
_geom_angle_site_symmetry_3
_geom_angle_publ_flag
Te(1) Te(1) C(3) 86.5(2) 8_455 1_555 1_555 yes
Ag(1) Ag(1) Ag(1) 0.0 2_555 1_555 8_455 yes
Ag(1) Ag(1) Ag(1) 180.0 2_555 1_555 6_464 yes
Ag(1) Ag(1) Ag(1) 180.0 2_555 1_555 2_554 yes
Ag(1) Ag(1) Ag(2) 0.0 2_555 1_555 1_555 yes
Ag(1) Ag(1) Ag(2) 180.0 2_555 1_555 2_554 yes
Ag(1) Ag(1) Ag(3) 0.0 2_555 1_555 1_555 yes
Ag(1) Ag(1) Ag(3) 180.0 2_555 1_555 2_554 yes
Ag(1) Ag(1) Ag(1) 180.0 8_455 1_555 6_464 yes
Ag(1) Ag(1) Ag(1) 180.0 8_455 1_555 2_554 yes
Ag(1) Ag(1) Ag(2) 0.0 8_455 1_555 1_555 yes
Ag(1) Ag(1) Ag(2) 180.0 8_455 1_555 2_554 yes
Ag(1) Ag(1) Ag(3) 0.0 8_455 1_555 1_555 yes
Ag(1) Ag(1) Ag(3) 180.0 8_455 1_555 2_554 yes
Ag(1) Ag(1) Ag(1) 0.0 6_464 1_555 2_554 yes
Ag(1) Ag(1) Ag(2) 180.0 6_464 1_555 1_555 yes
Ag(1) Ag(1) Ag(2) 0.0 6_464 1_555 2_554 yes
Ag(1) Ag(1) Ag(3) 180.0 6_464 1_555 1_555 yes
Ag(1) Ag(1) Ag(3) 0.0 6_464 1_555 2_554 yes
Ag(1) Ag(1) Ag(2) 180.0 2_554 1_555 1_555 yes
Ag(1) Ag(1) Ag(2) 0.0 2_554 1_555 2_554 yes
Ag(1) Ag(1) Ag(3) 180.0 2_554 1_555 1_555 yes
Ag(1) Ag(1) Ag(3) 0.0 2_554 1_555 2_554 yes
Ag(2) Ag(1) Ag(2) 180.0 1_555 1_555 2_554 yes
Ag(2) Ag(1) Ag(3) 0.0 1_555 1_555 1_555 yes
Ag(2) Ag(1) Ag(3) 180.0 1_555 1_555 2_554 yes
Ag(2) Ag(1) Ag(3) 180.0 2_554 1_555 1_555 yes
Ag(2) Ag(1) Ag(3) 0.0 2_554 1_555 2_554 yes
Ag(3) Ag(1) Ag(3) 180.0000(1) 1_555 1_555 2_554 yes
Ag(1) Ag(2) Ag(1) 180.0 1_555 1_555 2_555 yes
Ag(1) Ag(2) Ag(1) 180.0 1_555 1_555 8_455 yes
Ag(1) Ag(2) Ag(1) 0.0 1_555 1_555 6_464 yes
Ag(1) Ag(2) Ag(2) 180.0 1_555 1_555 2_555 yes
Ag(1) Ag(2) Ag(2) 0.0 1_555 1_555 2_554 yes
Ag(1) Ag(2) Ag(3) 180.0 1_555 1_555 1_555 yes
Ag(1) Ag(2) Ag(3) 0.0 1_555 1_555 2_554 yes
Ag(1) Ag(2) Ag(1) 0.0 2_555 1_555 8_455 yes
Ag(1) Ag(2) Ag(1) 180.0 2_555 1_555 6_464 yes
Ag(1) Ag(2) Ag(2) 0.0 2_555 1_555 2_555 yes
Ag(1) Ag(2) Ag(2) 180.0 2_555 1_555 2_554 yes
Ag(1) Ag(2) Ag(3) 0.0 2_555 1_555 1_555 yes
Ag(1) Ag(2) Ag(3) 180.0 2_555 1_555 2_554 yes
Ag(1) Ag(2) Ag(1) 180.0 8_455 1_555 6_464 yes
Ag(1) Ag(2) Ag(2) 0.0 8_455 1_555 2_555 yes
Ag(1) Ag(2) Ag(2) 180.0 8_455 1_555 2_554 yes
Ag(1) Ag(2) Ag(3) 0.0 8_455 1_555 1_555 yes
Ag(1) Ag(2) Ag(3) 180.0 8_455 1_555 2_554 yes
Ag(1) Ag(2) Ag(2) 180.0 6_464 1_555 2_555 yes
Ag(1) Ag(2) Ag(2) 0.0 6_464 1_555 2_554 yes
Ag(1) Ag(2) Ag(3) 180.0 6_464 1_555 1_555 yes
Ag(1) Ag(2) Ag(3) 0.0 6_464 1_555 2_554 yes
Ag(2) Ag(2) Ag(2) 180.0 2_555 1_555 2_554 yes
Ag(2) Ag(2) Ag(3) 0.0 2_555 1_555 1_555 yes
Ag(2) Ag(2) Ag(3) 180.0 2_555 1_555 2_554 yes
Ag(2) Ag(2) Ag(3) 180.0 2_554 1_555 1_555 yes
Ag(2) Ag(2) Ag(3) 0.0 2_554 1_555 2_554 yes
Ag(3) Ag(2) Ag(3) 180.0 1_555 1_555 2_554 yes
Ag(1) Ag(3) Ag(1) 180.0000(1) 1_555 1_555 2_555 yes
Ag(1) Ag(3) Ag(1) 0.0000(1) 1_555 1_555 8_455 yes
Ag(1) Ag(3) Ag(1) 180.0 1_555 1_555 6_465 yes
Ag(1) Ag(3) Ag(2) 0.0 1_555 1_555 1_555 yes
Ag(1) Ag(3) Ag(2) 180.0 1_555 1_555 2_555 yes
Ag(1) Ag(3) Ag(3) 180.0 1_555 1_555 2_555 yes
Ag(1) Ag(3) Ag(3) 0.0 1_555 1_555 2_554 yes
Ag(1) Ag(3) Ag(1) 180.0 2_555 1_555 8_455 yes
Ag(1) Ag(3) Ag(1) 0.0 2_555 1_555 6_465 yes
Ag(1) Ag(3) Ag(2) 180.0 2_555 1_555 1_555 yes
Ag(1) Ag(3) Ag(2) 0.0 2_555 1_555 2_555 yes
Ag(1) Ag(3) Ag(3) 0.0 2_555 1_555 2_555 yes
Ag(1) Ag(3) Ag(3) 180.0 2_555 1_555 2_554 yes
Ag(1) Ag(3) Ag(1) 180.0000(1) 8_455 1_555 6_465 yes
Ag(1) Ag(3) Ag(2) 0.0 8_455 1_555 1_555 yes
Ag(1) Ag(3) Ag(2) 180.0 8_455 1_555 2_555 yes
Ag(1) Ag(3) Ag(3) 180.0 8_455 1_555 2_555 yes
Ag(1) Ag(3) Ag(3) 0.0 8_455 1_555 2_554 yes
Ag(1) Ag(3) Ag(2) 180.0 6_465 1_555 1_555 yes
Ag(1) Ag(3) Ag(2) 0.0 6_465 1_555 2_555 yes
Ag(1) Ag(3) Ag(3) 0.0 6_465 1_555 2_555 yes
Ag(1) Ag(3) Ag(3) 180.0 6_465 1_555 2_554 yes
Ag(2) Ag(3) Ag(2) 180.0 1_555 1_555 2_555 yes
Ag(2) Ag(3) Ag(3) 180.0 1_555 1_555 2_555 yes
Ag(2) Ag(3) Ag(3) 0.0 1_555 1_555 2_554 yes
Ag(2) Ag(3) Ag(3) 0.0 2_555 1_555 2_555 yes
Ag(2) Ag(3) Ag(3) 180.0 2_555 1_555 2_554 yes
Ag(3) Ag(3) Ag(3) 180.0 2_555 1_555 2_554 yes
Ag(4) Ag(4) Ag(4) 180.0 2_555 1_555 2_554 yes
Ag(4) Ag(4) Ag(5) 0.0 2_555 1_555 1_555 yes
Ag(4) Ag(4) Ag(5) 180.0 2_555 1_555 2_554 yes
Ag(4) Ag(4) Ag(6) 0.0 2_555 1_555 1_555 yes
Ag(4) Ag(4) Ag(6) 180.0 2_555 1_555 2_554 yes
Ag(4) Ag(4) Ag(5) 180.0 2_554 1_555 1_555 yes
Ag(4) Ag(4) Ag(5) 0.0 2_554 1_555 2_554 yes
Ag(4) Ag(4) Ag(6) 180.0 2_554 1_555 1_555 yes
Ag(4) Ag(4) Ag(6) 0.0 2_554 1_555 2_554 yes
Ag(5) Ag(4) Ag(5) 180.0 1_555 1_555 2_554 yes
Ag(5) Ag(4) Ag(6) 0.0 1_555 1_555 1_555 yes
Ag(5) Ag(4) Ag(6) 180.0000(3) 1_555 1_555 2_554 yes
Ag(5) Ag(4) Ag(6) 180.0000(1) 2_554 1_555 1_555 yes
Ag(5) Ag(4) Ag(6) 0.0000(1) 2_554 1_555 2_554 yes
Ag(6) Ag(4) Ag(6) 180.0000(1) 1_555 1_555 2_554 yes
Ag(4) Ag(5) Ag(4) 180.0 1_555 1_555 2_555 yes
Ag(4) Ag(5) Ag(5) 180.0 1_555 1_555 2_555 yes
Ag(4) Ag(5) Ag(5) 0.0 1_555 1_555 2_554 yes
Ag(4) Ag(5) Ag(6) 180.0000(2) 1_555 1_555 1_555 yes
Ag(4) Ag(5) Ag(6) 0.0 1_555 1_555 2_554 yes
Ag(4) Ag(5) Ag(5) 0.0 2_555 1_555 2_555 yes
Ag(4) Ag(5) Ag(5) 180.0 2_555 1_555 2_554 yes
Ag(4) Ag(5) Ag(6) 0.0000(2) 2_555 1_555 1_555 yes
Ag(4) Ag(5) Ag(6) 180.0000(1) 2_555 1_555 2_554 yes
Ag(5) Ag(5) Ag(5) 180.0 2_555 1_555 2_554 yes
Ag(5) Ag(5) Ag(6) 0.0 2_555 1_555 1_555 yes
Ag(5) Ag(5) Ag(6) 180.0 2_555 1_555 2_554 yes
Ag(5) Ag(5) Ag(6) 180.0 2_554 1_555 1_555 yes
Ag(5) Ag(5) Ag(6) 0.0 2_554 1_555 2_554 yes
Ag(6) Ag(5) Ag(6) 180.0000(1) 1_555 1_555 2_554 yes
Ag(4) Ag(6) Ag(4) 180.0000(1) 1_555 1_555 2_555 yes
Ag(4) Ag(6) Ag(5) 0.0 1_555 1_555 1_555 yes
Ag(4) Ag(6) Ag(5) 180.0 1_555 1_555 2_555 yes
Ag(4) Ag(6) Ag(6) 180.0 1_555 1_555 2_555 yes
Ag(4) Ag(6) Ag(6) 0.0 1_555 1_555 2_554 yes
Ag(4) Ag(6) Ag(5) 180.0000(1) 2_555 1_555 1_555 yes
Ag(4) Ag(6) Ag(5) 0.0000(2) 2_555 1_555 2_555 yes
Ag(4) Ag(6) Ag(6) 0.0 2_555 1_555 2_555 yes
Ag(4) Ag(6) Ag(6) 180.0 2_555 1_555 2_554 yes
Ag(5) Ag(6) Ag(5) 180.0000(1) 1_555 1_555 2_555 yes
Ag(5) Ag(6) Ag(6) 180.0 1_555 1_555 2_555 yes
Ag(5) Ag(6) Ag(6) 0.0 1_555 1_555 2_554 yes
Ag(5) Ag(6) Ag(6) 0.0 2_555 1_555 2_555 yes
Ag(5) Ag(6) Ag(6) 180.0 2_555 1_555 2_554 yes
Ag(6) Ag(6) Ag(6) 180.0 2_555 1_555 2_554 yes
C(2) C(1) H(1) 114.6(7) 1_555 1_555 1_555 no
C(2) C(1) H(2) 113.0(8) 1_555 1_555 1_555 no
C(2) C(1) H(3) 114.7(8) 1_555 1_555 1_555 no
H(1) C(1) H(2) 102.6(8) 1_555 1_555 1_555 no
H(1) C(1) H(3) 106.0(9) 1_555 1_555 1_555 no
H(2) C(1) H(3) 104.9(8) 1_555 1_555 1_555 no
C(1) C(2) C(2) 120.3(4) 1_555 1_555 16_555 yes
C(1) C(2) C(3) 121.6(6) 1_555 1_555 1_555 yes
C(2) C(2) C(3) 118.0(4) 16_555 1_555 1_555 yes
Te(1) C(3) C(2) 114.6(5) 1_555 1_555 1_555 yes
Te(1) C(3) C(4) 122.2(6) 1_555 1_555 1_555 yes
C(2) C(3) C(4) 123.2(7) 1_555 1_555 1_555 yes
C(3) C(4) C(3) 122.4(9) 1_555 1_555 8_455 yes
C(3) C(4) C(4) 118.8(4) 1_555 1_555 9_565 yes
C(3) C(4) C(4) 118.8(4) 8_455 1_555 9_565 yes

loop_
_geom_bond_atom_site_label_1
_geom_bond_atom_site_label_2
_geom_bond_distance
_geom_bond_site_symmetry_1
_geom_bond_site_symmetry_2
_geom_bond_publ_flag
Te(1) Te(1) 2.664(1) 1_555 8_455 yes
Te(1) C(3) 2.160(7) 1_555 1_555 yes
Ag(1) Ag(1) 2.676 1_555 2_555 yes
Ag(1) Ag(1) 1.32(4) 1_555 8_455 yes
Ag(1) Ag(1) 1.36(4) 1_555 6_464 yes
Ag(1) Ag(1) 2.676 1_555 2_554 yes
Ag(1) Ag(2) 0.66(2) 1_555 1_555 yes
Ag(1) Ag(2) 2.02(2) 1_555 2_554 yes
Ag(1) Ag(3) 2.00(2) 1_555 1_555 yes
Ag(1) Ag(3) 0.68(2) 1_555 2_554 yes
Ag(2) Ag(2) 2.676 1_555 2_555 yes
Ag(2) Ag(2) 2.676 1_555 2_554 yes
Ag(2) Ag(3) 1.338 1_555 1_555 yes
Ag(2) Ag(3) 1.338 1_555 2_554 yes
Ag(3) Ag(3) 2.676 1_555 2_555 yes
Ag(3) Ag(3) 2.676 1_555 2_554 yes
Ag(4) Ag(4) 2.676 1_555 2_555 yes
Ag(4) Ag(4) 2.676 1_555 2_554 yes
Ag(4) Ag(5) 0.66(5) 1_555 1_555 yes
Ag(4) Ag(5) 2.02(5) 1_555 2_554 yes
Ag(4) Ag(6) 1.83(5) 1_555 1_555 yes
Ag(4) Ag(6) 0.85(5) 1_555 2_554 yes
Ag(5) Ag(5) 2.676 1_555 2_555 yes
Ag(5) Ag(5) 2.676 1_555 2_554 yes
Ag(5) Ag(6) 1.17(5) 1_555 1_555 yes
Ag(5) Ag(6) 1.51(5) 1_555 2_554 yes
Ag(6) Ag(6) 2.676 1_555 2_555 yes
Ag(6) Ag(6) 2.676 1_555 2_554 yes
C(1) C(2) 1.52(1) 1_555 1_555 yes
C(2) C(2) 1.39(1) 1_555 16_555 yes
C(2) C(3) 1.374(10) 1_555 1_555 yes
C(3) C(4) 1.371(9) 1_555 1_555 yes
C(4) C(4) 1.36(2) 1_555 9_565 yes

loop_
_geom_contact_atom_site_label_1
_geom_contact_atom_site_label_2
_geom_contact_distance
_geom_contact_site_symmetry_1
_geom_contact_site_symmetry_2
_geom_contact_publ_flag
Te(1) Te(1) 2.664(1) 1_555 8_455 ?
Te(1) Ag(3) 3.1040(5) 1_555 1_555 ?
Te(1) Ag(1) 3.110(2) 1_555 8_455 ?
Te(1) Ag(1) 3.243(6) 1_555 2_555 ?
Te(1) Ag(2) 3.2545(5) 1_555 1_555 ?
Te(1) Ag(2) 3.5011(5) 1_555 2_555 ?
Te(1) Ag(1) 3.519(9) 1_555 1_555 ?
Ag(1) Ag(3) 3.35(2) 1_555 1_554 ?
Ag(4) Ag(6) 3.52(5) 1_555 1_554 ?
